data_2109008
loop_
_publ_author_name
'Schoiber, J\"urgen'
'S\"ollinger, Daniela'
'Baran, Volodymyr'
'Diemant, Thomas'
'Redhammer, G\"unther J.'
'Behm, R. Jurgen'
'Pokrant, Simone'

_publ_section_title
;
 Resolving the structure of V~3~O~7~&#x00B7;H~2~O and Mo-substituted
 V~3~O~7~&#x00B7;H~2~O
;
_journal_coeditor_code JE5048SUP1
_journal_issue 4
_journal_name_full 'Acta Crystallographica Section B'
_journal_page_first
;
;
_journal_paper_doi 10.1107/S2052520622006473
_journal_volume 78
_journal_year 2022
_chemical_formula_iupac V2.85Mo0.15O7.H2O
_chemical_formula_moiety V2.85Mo0.15O7.H2O
_chemical_formula_sum 'H2 Mo0.15 O8 V2.85'
_chemical_formula_weight 289.58
_space_group_IT_number 62
_space_group_name_Hall '-P 2c 2n'
_space_group_name_H-M_alt 'P n a m'
_symmetry_cell_setting orthorhombic
_symmetry_space_group_name_Hall '-P 2c 2n'
_symmetry_space_group_name_H-M 'P n a m'
_cell_angle_alpha 90.0000
_cell_angle_beta 90.0000
_cell_angle_gamma 90.0000
_cell_formula_units_Z 4
_cell_length_a 16.8790(12)
_cell_length_b 9.3325(5)
_cell_length_c 3.64357(19)
_cell_measurement_temperature 298
_cell_volume 573.95(6)
_computing_structure_refinement FULLPROF
_diffrn_ambient_temperature 298
_diffrn_measurement_device_type 'Bruker D8 Advance'
_diffrn_radiation_type "'Cu K\a"
_diffrn_source 'rotating-anode X-ray tube'
_diffrn_source_target Cu
_exptl_crystal_density_diffrn 3.3549
_pd_meas_2theta_range_inc 0.010239
_pd_meas_2theta_range_max 94.99821
_pd_meas_2theta_range_min 5.06154
_pd_meas_number_of_points 8784
_pd_proc_2theta_range_inc 0.010239
_pd_proc_2theta_range_max 94.9821
_pd_proc_2theta_range_min 5.0454
_pd_proc_ls_prof_R_factor 6.7189
_pd_proc_ls_prof_wR_expected 2.8378
_pd_proc_ls_prof_wR_factor 9.2447
_pd_proc_wavelength 1.540560
_refine_ls_number_parameters 8
_refine_ls_number_reflns 778
_refine_ls_number_restraints 0
_refine_ls_R_I_factor 7.0756
_cod_data_source_file je5048sup1.cif
_cod_data_source_block VMoO
_cod_original_formula_sum V2.85Mo0.15O7.H2O
_cod_database_code 2109008

loop_
_symmetry_equiv_pos_as_xyz
x,y,z
x+1/2,-y+1/2,-z+1/2
-x+1/2,y+1/2,-z
-x,-y,z+1/2
-x,-y,-z
-x+1/2,y+1/2,z+1/2
x+1/2,-y+1/2,z
x,y,-z+1/2

loop_
_atom_site_label
_atom_site_fract_x
_atom_site_fract_y
_atom_site_fract_z
_atom_site_U_iso_or_equiv
_atom_site_occupancy
_atom_site_adp_type
_atom_site_type_symbol
V1 0.03378 0.09737 0.25000 0.03189 0.89288 Uiso V
Mo1 0.03378 0.09737 0.25000 0.03189 0.10712 Uiso Mo
V2 0.85297 0.07681 0.25000 0.02196 0.95020 Uiso V
Mo2 0.85297 0.07681 0.25000 0.02196 0.04980 Uiso Mo
V3 0.46263 0.07288 0.25000 0.03893 1.00000 Uiso V
O1 0.95628 0.90196 0.25000 0.00694 1.00000 Uiso O
O2 0.09112 0.22804 0.25000 0.01108 1.00000 Uiso O
O3 0.14123 0.93722 0.25000 0.00654 1.00000 Uiso O
O4 0.93795 0.22053 0.25000 0.00349 1.00000 Uiso O
O5 0.76566 0.15095 0.25000 0.01289 1.00000 Uiso O
O6 0.78292 0.90335 0.25000 0.00775 1.00000 Uiso O
O7 0.53892 0.90100 0.25000 0.00001 1.00000 Uiso O
O8 0.37669 0.01981 0.25000 0.01553 1.00000 Uiso O
H1 0.26055 0.63827 0.00134 0.09569 1.00000 Uiso H

loop_
_atom_type_symbol
_atom_type_scat_Cromer_Mann_a1
_atom_type_scat_Cromer_Mann_b1
_atom_type_scat_Cromer_Mann_a2
_atom_type_scat_Cromer_Mann_b2
_atom_type_scat_Cromer_Mann_a3
_atom_type_scat_Cromer_Mann_b3
_atom_type_scat_Cromer_Mann_a4
_atom_type_scat_Cromer_Mann_b4
_atom_type_scat_Cromer_Mann_c
_atom_type_scat_dispersion_real
_atom_type_scat_dispersion_imag
_atom_type_scat_source
v 10.29710 6.86570 7.35110 0.43850 2.07030 26.89380 2.05710 102.47800 1.21990 0.03500 2.11000 International_Tables_for_Crystallography_Vol.C(1991)_Tables_6.1.1.4_and_6.1.1.5
mo 3.70250 0.27720 17.23560 1.09580 12.88760 11.00400 3.74290 61.65840 4.38750 -0.19100 2.73500 International_Tables_for_Crystallography_Vol.C(1991)_Tables_6.1.1.4_and_6.1.1.5
o 3.04850 13.27710 2.28680 5.70110 1.54630 0.32390 0.86700 32.90890 0.25080 0.04700 0.03200 International_Tables_for_Crystallography_Vol.C(1991)_Tables_6.1.1.4_and_6.1.1.5
h 0.49300 10.51090 0.32291 26.12570 0.14019 3.14236 0.04081 57.79970 0.00304 0.00000 0.00000 International_Tables_for_Crystallography_Vol.C(1991)_Tables_6.1.1.4_and_6.1.1.5

loop_
_geom_angle_atom_site_label_1
_geom_angle_atom_site_label_2
_geom_angle_atom_site_label_3
_geom_angle_site_symmetry_1
_geom_angle_site_symmetry_2
_geom_angle_site_symmetry_3
_geom_angle
_geom_angle_publ_flag
? ? ? ? ? ? ? ?

loop_
_geom_bond_atom_site_label_1
_geom_bond_atom_site_label_2
_geom_bond_site_symmetry_1
_geom_bond_site_symmetry_2
_geom_bond_distance
_geom_bond_publ_flag
? ? ? ? ? ?

loop_
_geom_contact_atom_site_label_1
_geom_contact_atom_site_label_2
_geom_contact_distance
_geom_contact_site_symmetry_1
_geom_contact_site_symmetry_2
_geom_contact_publ_flag
? ? ? ? ? ?

loop_
_geom_hbond_atom_site_label_D
_geom_hbond_atom_site_label_H
_geom_hbond_atom_site_label_A
_geom_hbond_site_symmetry_D
_geom_hbond_site_symmetry_H
_geom_hbond_site_symmetry_A
_geom_hbond_distance_DH
_geom_hbond_distance_HA
_geom_hbond_distance_DA
_geom_hbond_angle_DHA
_geom_hbond_publ_flag
? ? ? ? ? ? ? ? ? ? ?

loop_
_geom_torsion_atom_site_label_1
_geom_torsion_atom_site_label_2
_geom_torsion_atom_site_label_3
_geom_torsion_atom_site_label_4
_geom_torsion_site_symmetry_1
_geom_torsion_site_symmetry_2
_geom_torsion_site_symmetry_3
_geom_torsion_site_symmetry_4
_geom_torsion
_geom_torsion_publ_flag
? ? ? ? ? ? ? ? ? ?

_cod_database_fobs_code 2109008
